data_7015155
loop_
_publ_author_name
'Lobana, Tarlok Singh'
'Kumari, Poonam'
'Sharma, Rekha'
'Castineiras, Alfonso'
'Butcher, Ray Jay'
'Akitsu, Takashiro'
'Aritake, Yoshikazu'

_publ_section_title
;
 Thiosemicarbazone derivatives of nickel and copper: the unprecedented
 coordination of furan ring in octahedral nickel(II) and of
 triphenylphosphine in three-coordinate copper(I) complexes.
;
_journal_issue 13
_journal_name_full 'Dalton transactions (Cambridge, England : 2003)'
_journal_page_first 3219
_journal_page_last 3228
_journal_paper_doi 10.1039/c0dt01291b
_journal_volume 40
_journal_year 2011
_chemical_formula_moiety 'C16 H20 N6 Ni S4'
_chemical_formula_sum 'C16 H20 N6 Ni S4'
_chemical_formula_weight 483.33
_chemical_name_systematic
;
?
;
_space_group_IT_number 41
_symmetry_cell_setting orthorhombic
_symmetry_Int_Tables_number 41
_symmetry_space_group_name_Hall 'A 2 -2ab'
_symmetry_space_group_name_H-M 'A b a 2'
_atom_sites_solution_hydrogens difmap
_atom_sites_solution_primary direct
_atom_sites_solution_secondary difmap
_audit_creation_method SHELXL-97
_cell_angle_alpha 90.00
_cell_angle_beta 90.00
_cell_angle_gamma 90.00
_cell_formula_units_Z 4
_cell_length_a 14.768(2)
_cell_length_b 27.394(3)
_cell_length_c 4.8820(6)
_cell_measurement_reflns_used 1966
_cell_measurement_temperature 100(2)
_cell_measurement_theta_max 26.163
_cell_measurement_theta_min 2.7585
_cell_volume 1975.0(4)
_computing_cell_refinement 'APEX2 Software (Bruker, 2005)'
_computing_data_collection 'APEX2 Software (Bruker, 2005)'
_computing_data_reduction 'APEX2 Software (Bruker, 2005)'
_computing_molecular_graphics 'PLATON (Spek, 2004)'
_computing_publication_material 'SHELXL-97 (Sheldrick, 1997)'
_computing_structure_refinement 'SHELXL-97 (Sheldrick, 2008)'
_computing_structure_solution 'SHELXS-97 (Sheldrick, 2008)'
_diffrn_ambient_temperature 100(2)
_diffrn_measured_fraction_theta_full 1.000
_diffrn_measured_fraction_theta_max 1.000
_diffrn_measurement_device_type 'Bruker X8 KappaAPEXII'
_diffrn_measurement_method 'omega and phi scans'
_diffrn_radiation_monochromator graphite
_diffrn_radiation_source 'fine-focus sealed tube'
_diffrn_radiation_type MoK\a
_diffrn_radiation_wavelength 0.71073
_diffrn_reflns_av_R_equivalents 0.0545
_diffrn_reflns_av_sigmaI/netI 0.0328
_diffrn_reflns_limit_h_max 18
_diffrn_reflns_limit_h_min 0
_diffrn_reflns_limit_k_max 33
_diffrn_reflns_limit_k_min 0
_diffrn_reflns_limit_l_max 6
_diffrn_reflns_limit_l_min -6
_diffrn_reflns_number 11660
_diffrn_reflns_theta_full 26.02
_diffrn_reflns_theta_max 26.02
_diffrn_reflns_theta_min 1.49
_exptl_absorpt_coefficient_mu 1.420
_exptl_absorpt_correction_T_max 0.7741
_exptl_absorpt_correction_T_min 0.4779
_exptl_absorpt_correction_type multi-scan
_exptl_absorpt_process_details SADABS
_exptl_crystal_colour brown
_exptl_crystal_density_diffrn 1.625
_exptl_crystal_density_method 'not measured'
_exptl_crystal_description plate
_exptl_crystal_F_000 1000
_exptl_crystal_size_max 0.61
_exptl_crystal_size_mid 0.61
_exptl_crystal_size_min 0.19
_refine_diff_density_max 0.357
_refine_diff_density_min -0.611
_refine_diff_density_rms 0.132
_refine_ls_abs_structure_details 'Flack H D (1983), Acta Cryst. A39, 876-881'
_refine_ls_abs_structure_Flack 0.47(2)
_refine_ls_extinction_method none
_refine_ls_goodness_of_fit_ref 1.170
_refine_ls_hydrogen_treatment constr
_refine_ls_matrix_type full
_refine_ls_number_parameters 124
_refine_ls_number_reflns 1925
_refine_ls_number_restraints 1
_refine_ls_restrained_S_all 1.169
_refine_ls_R_factor_all 0.0288
_refine_ls_R_factor_gt 0.0261
_refine_ls_shift/su_max 0.000
_refine_ls_shift/su_mean 0.000
_refine_ls_structure_factor_coef Fsqd
_refine_ls_weighting_details 'calc w=1/[\s^2^(Fo^2^)+(0.0494P)^2^+0.0000P] where P=(Fo^2^+2Fc^2^)/3'
_refine_ls_weighting_scheme calc
_refine_ls_wR_factor_gt 0.0802
_refine_ls_wR_factor_ref 0.0815
_reflns_number_gt 1816
_reflns_number_total 1925
_reflns_threshold_expression >2sigma(I)
_cod_data_source_file c0dt01291b.txt
_cod_data_source_block 4
_cod_depositor_comments
;
The following automatic conversions were performed:
'_symmetry_cell_setting' value 'Orthorhombic' changed to 'orthorhombic'
according to '/home/saulius/struct/CIF-dictionaries/cif_core.dic'
dictionary named 'cif_core.dic' version 2.4.1 from 2010-06-29.

Automatic conversion script
Id: cif_fix_enum 1555 2011-01-17 13:19:09Z saulius 
;
_cod_original_sg_symbol_H-M 'A e a 2'
_cod_database_code 7015155

loop_
_symmetry_equiv_pos_as_xyz
'x, y, z'
'-x, -y, z'
'-x+1/2, y, z+1/2'
'x+1/2, -y, z+1/2'
'x, y+1/2, z+1/2'
'-x, -y+1/2, z+1/2'
'-x+1/2, y+1/2, z+1'
'x+1/2, -y+1/2, z+1'

loop_
_atom_site_label
_atom_site_type_symbol
_atom_site_fract_x
_atom_site_fract_y
_atom_site_fract_z
_atom_site_U_iso_or_equiv
_atom_site_adp_type
_atom_site_occupancy
_atom_site_symmetry_multiplicity
_atom_site_calc_flag
_atom_site_refinement_flags
_atom_site_disorder_assembly
_atom_site_disorder_group
Ni1 Ni 0.0000 0.0000 0.65147(14) 0.01253(15) Uani 1 2 d S . .
S1 S -0.14195(5) 0.01651(3) 0.55569(18) 0.0157(2) Uani 1 1 d . . .
S11 S 0.03104(6) 0.18306(3) 0.47992(19) 0.0174(2) Uani 1 1 d . . .
N12 N 0.01754(16) 0.06911(9) 0.6387(7) 0.0131(5) Uani 1 1 d . . .
N13 N -0.03450(19) 0.09404(9) 0.4453(6) 0.0135(5) Uani 1 1 d . . .
N14 N -0.16940(18) 0.09046(9) 0.2155(5) 0.0172(7) Uani 1 1 d . . .
H14A H -0.2214 0.0757 0.1866 0.021 Uiso 1 1 d R . .
C11 C 0.0917(2) 0.23416(11) 0.5631(7) 0.0197(7) Uani 1 1 d . . .
H11 H 0.0822 0.2652 0.4815 0.024 Uiso 1 1 d R . .
C12 C 0.1551(2) 0.22526(12) 0.7598(8) 0.0208(8) Uani 1 1 d . . .
H12 H 0.1947 0.2495 0.8311 0.025 Uiso 1 1 d R . .
C13 C 0.1554(2) 0.17635(12) 0.8449(8) 0.0187(7) Uani 1 1 d . . .
H13 H 0.1955 0.1640 0.9805 0.022 Uiso 1 1 d R . .
C14 C 0.0918(2) 0.14776(11) 0.7130(7) 0.0149(7) Uani 1 1 d . . .
C15 C 0.0781(2) 0.09596(10) 0.7660(7) 0.0136(7) Uani 1 1 d . . .
C16 C -0.1102(2) 0.07088(11) 0.3924(6) 0.0140(8) Uani 1 1 d . . .
C17 C -0.1497(2) 0.13562(11) 0.0699(8) 0.0194(7) Uani 1 1 d . . .
H17A H -0.1425 0.1623 0.2021 0.029 Uiso 1 1 d R . .
H17B H -0.1997 0.1432 -0.0549 0.029 Uiso 1 1 d R . .
H17C H -0.0937 0.1318 -0.0353 0.029 Uiso 1 1 d R . .
C18 C 0.1355(2) 0.07303(12) 0.9829(7) 0.0169(7) Uani 1 1 d . . .
H18A H 0.1313 0.0923 1.1516 0.025 Uiso 1 1 d R . .
H18B H 0.1987 0.0721 0.9212 0.025 Uiso 1 1 d R . .
H18C H 0.1143 0.0397 1.0180 0.025 Uiso 1 1 d R . .

loop_
_atom_site_aniso_label
_atom_site_aniso_U_11
_atom_site_aniso_U_22
_atom_site_aniso_U_33
_atom_site_aniso_U_23
_atom_site_aniso_U_13
_atom_site_aniso_U_12
Ni1 0.0092(3) 0.0103(3) 0.0181(3) 0.000 0.000 0.0004(2)
S1 0.0098(4) 0.0127(4) 0.0245(5) 0.0017(3) 0.0002(3) -0.0002(3)
S11 0.0182(4) 0.0128(3) 0.0212(4) 0.0002(3) -0.0029(4) -0.0019(3)
N12 0.0102(12) 0.0117(12) 0.0176(14) 0.0005(13) 0.0008(14) 0.0021(9)
N13 0.0119(12) 0.0113(12) 0.0173(14) 0.0005(11) -0.0029(12) 0.0003(11)
N14 0.0118(14) 0.0162(14) 0.0236(18) 0.0012(11) -0.0037(12) -0.0013(10)
C11 0.0215(17) 0.0121(14) 0.026(2) -0.0013(14) 0.0032(15) -0.0034(13)
C12 0.0189(18) 0.0182(17) 0.025(2) -0.0051(14) 0.0001(15) -0.0045(14)
C13 0.0165(18) 0.0180(16) 0.0217(19) -0.0028(14) -0.0024(16) -0.0005(13)
C14 0.0132(15) 0.0169(14) 0.0145(17) -0.0023(12) 0.0027(12) -0.0010(12)
C15 0.0115(16) 0.0143(14) 0.0149(16) -0.0023(13) 0.0019(14) 0.0012(12)
C16 0.0130(17) 0.0108(15) 0.018(2) -0.0002(12) 0.0012(14) 0.0036(13)
C17 0.0173(16) 0.0194(16) 0.0215(19) 0.0048(15) -0.0047(14) -0.0010(13)
C18 0.0157(17) 0.0167(16) 0.0183(18) -0.0021(13) -0.0047(17) -0.0010(12)

loop_
_atom_type_symbol
_atom_type_description
_atom_type_scat_dispersion_real
_atom_type_scat_dispersion_imag
_atom_type_scat_source
Ni Ni 0.3393 1.1124 'International Tables Vol C Tables 4.2.6.8 and 6.1.1.4'
S S 0.1246 0.1234 'International Tables Vol C Tables 4.2.6.8 and 6.1.1.4'
N N 0.0061 0.0033 'International Tables Vol C Tables 4.2.6.8 and 6.1.1.4'
C C 0.0033 0.0016 'International Tables Vol C Tables 4.2.6.8 and 6.1.1.4'
H H 0.0000 0.0000 'International Tables Vol C Tables 4.2.6.8 and 6.1.1.4'

loop_
_geom_angle_atom_site_label_1
_geom_angle_atom_site_label_2
_geom_angle_atom_site_label_3
_geom_angle
_geom_angle_site_symmetry_1
_geom_angle_site_symmetry_3
_geom_angle_publ_flag
N12 Ni1 N12 176.3(2) 2 . y
N12 Ni1 S1 93.88(7) 2 . y
N12 Ni1 S1 85.32(8) . . y
N12 Ni1 S1 85.32(8) 2 2 y
N12 Ni1 S1 93.88(7) . 2 y
S1 Ni1 S1 155.40(6) . 2 y
C16 S1 Ni1 90.92(11) . . ?
C11 S11 C14 91.69(16) . . ?
C15 N12 N13 114.9(2) . . ?
C15 N12 Ni1 129.1(2) . . ?
N13 N12 Ni1 115.6(2) . . ?
C16 N13 N12 111.5(2) . . ?
C16 N14 C17 121.6(3) . . ?
C16 N14 H14A 119.2 . . ?
C17 N14 H14A 119.2 . . ?
C12 C11 S11 112.4(2) . . ?
C12 C11 H11 123.8 . . ?
S11 C11 H11 123.8 . . ?
C11 C12 C13 112.4(3) . . ?
C11 C12 H12 123.8 . . ?
C13 C12 H12 123.8 . . ?
C14 C13 C12 113.7(3) . . ?
C14 C13 H13 123.2 . . ?
C12 C13 H13 123.2 . . ?
C13 C14 C15 124.3(3) . . ?
C13 C14 S11 109.9(2) . . ?
C15 C14 S11 125.8(2) . . ?
N12 C15 C14 123.8(3) . . ?
N12 C15 C18 119.1(3) . . ?
C14 C15 C18 117.1(3) . . ?
N13 C16 N14 119.3(3) . . ?
N13 C16 S1 123.4(2) . . ?
N14 C16 S1 117.2(2) . . ?
N14 C17 H17A 109.5 . . ?
N14 C17 H17B 109.5 . . ?
H17A C17 H17B 109.5 . . ?
N14 C17 H17C 109.5 . . ?
H17A C17 H17C 109.5 . . ?
H17B C17 H17C 109.5 . . ?
C15 C18 H18A 109.5 . . ?
C15 C18 H18B 109.5 . . ?
H18A C18 H18B 109.5 . . ?
C15 C18 H18C 109.5 . . ?
H18A C18 H18C 109.5 . . ?
H18B C18 H18C 109.5 . . ?

loop_
_geom_bond_atom_site_label_1
_geom_bond_atom_site_label_2
_geom_bond_distance
_geom_bond_site_symmetry_2
_geom_bond_publ_flag
Ni1 N12 1.912(2) 2 y
Ni1 N12 1.912(2) . y
Ni1 S1 2.1950(8) . y
Ni1 S1 2.1950(8) 2 y
S1 C16 1.753(3) . ?
S11 C11 1.711(3) . ?
S11 C14 1.742(3) . ?
N12 C15 1.314(4) . ?
N12 N13 1.396(4) . ?
N13 C16 1.311(4) . ?
N14 C16 1.341(4) . ?
N14 C17 1.456(4) . ?
N14 H14A 0.8800 . ?
C11 C12 1.363(5) . ?
C11 H11 0.9500 . ?
C12 C13 1.403(5) . ?
C12 H12 0.9500 . ?
C13 C14 1.381(4) . ?
C13 H13 0.9500 . ?
C14 C15 1.457(4) . ?
C15 C18 1.495(4) . ?
C17 H17A 0.9800 . ?
C17 H17B 0.9800 . ?
C17 H17C 0.9800 . ?
C18 H18A 0.9800 . ?
C18 H18B 0.9800 . ?
C18 H18C 0.9800 . ?

loop_
_geom_hbond_atom_site_label_D
_geom_hbond_atom_site_label_H
_geom_hbond_atom_site_label_A
_geom_hbond_distance_DH
_geom_hbond_distance_HA
_geom_hbond_distance_DA
_geom_hbond_angle_DHA
_geom_hbond_site_symmetry_A
N14 H14A S1 0.88 2.67 3.532(3) 168.3 3_454

loop_
_geom_torsion_atom_site_label_1
_geom_torsion_atom_site_label_2
_geom_torsion_atom_site_label_3
_geom_torsion_atom_site_label_4
_geom_torsion
_geom_torsion_site_symmetry_1
_geom_torsion_site_symmetry_2
_geom_torsion_site_symmetry_3
_geom_torsion_site_symmetry_4
_geom_torsion_publ_flag
N12 Ni1 S1 C16 -149.72(14) 2 . . . ?
N12 Ni1 S1 C16 26.61(15) . . . . ?
S1 Ni1 S1 C16 -62.49(10) 2 . . . ?
N12 Ni1 N12 C15 -129.5(3) 2 . . . ?
S1 Ni1 N12 C15 152.7(3) . . . . ?
S1 Ni1 N12 C15 -52.0(3) 2 . . . ?
N12 Ni1 N12 N13 42.7(2) 2 . . . ?
S1 Ni1 N12 N13 -35.1(2) . . . . ?
S1 Ni1 N12 N13 120.3(2) 2 . . . ?
C15 N12 N13 C16 -159.4(3) . . . . ?
Ni1 N12 N13 C16 27.2(3) . . . . ?
C14 S11 C11 C12 -0.3(3) . . . . ?
S11 C11 C12 C13 0.2(4) . . . . ?
C11 C12 C13 C14 -0.1(4) . . . . ?
C12 C13 C14 C15 -179.5(3) . . . . ?
C12 C13 C14 S11 -0.1(4) . . . . ?
C11 S11 C14 C13 0.2(3) . . . . ?
C11 S11 C14 C15 179.6(3) . . . . ?
N13 N12 C15 C14 -0.3(4) . . . . ?
Ni1 N12 C15 C14 172.0(2) . . . . ?
N13 N12 C15 C18 178.3(3) . . . . ?
Ni1 N12 C15 C18 -9.4(5) . . . . ?
C13 C14 C15 N12 -179.8(3) . . . . ?
S11 C14 C15 N12 0.9(5) . . . . ?
C13 C14 C15 C18 1.6(5) . . . . ?
S11 C14 C15 C18 -177.7(2) . . . . ?
N12 N13 C16 N14 178.4(3) . . . . ?
N12 N13 C16 S1 2.0(4) . . . . ?
C17 N14 C16 N13 3.2(5) . . . . ?
C17 N14 C16 S1 179.8(2) . . . . ?
Ni1 S1 C16 N13 -23.6(3) . . . . ?
Ni1 S1 C16 N14 160.0(2) . . . . ?
